data_1507054
loop_
_publ_author_name
'Gaeta, Carmine'
'Troisi, Francesco'
'Martino, Marco'
'Gavuzzo, Enrico'
'Neri, Placido'

_publ_contact_author 'Enrico Gavuzzo'
_publ_contact_author_address 'Istituto di Cristallografia'
_publ_section_title
;
 Oxygenation of calixarene phenol rings.
;
_journal_issue 18
_journal_name_full 'Organic letters'
_journal_page_first 3027
_journal_page_last 3030
_journal_paper_doi 10.1021/ol048992r
_journal_volume 6
_journal_year 2004
_chemical_formula_sum 'C51 H78 O12'
_chemical_formula_weight 883.17
_space_group_IT_number 14
_symmetry_cell_setting monoclinic
_symmetry_Int_Tables_number 14
_symmetry_space_group_name_Hall '-P 2yn'
_symmetry_space_group_name_H-M 'P 1 21/n 1'
_cell_angle_alpha 90.000
_cell_angle_beta 91.670
_cell_angle_gamma 90.000
_cell_formula_units_Z 4
_cell_length_a 16.099
_cell_length_b 18.769
_cell_length_c 16.860
_cell_measurement_radiation CuK\a
_cell_measurement_temperature 293
_cell_measurement_wavelength 1.54178
_cell_volume 5092.290
_computing_molecular_graphics 'SIR97(Cascarano al.,Acta Cryst.,1996,A52,C-79)'
_computing_publication_material 'SIR97(Cascarano al.,Acta Cryst.,1996,A52,C-79)'
_computing_structure_refinement 'SIR97(Cascarano al.,Acta Cryst.,1996,A52,C-79)'
_computing_structure_solution 'SIR97(Cascarano al.,Acta Cryst.,1996,A52,C-79)'
_diffrn_ambient_temperature 293
_diffrn_radiation_monochromator graphite
_diffrn_radiation_source 'X-ray tube'
_diffrn_radiation_type CuK\a
_diffrn_radiation_wavelength 1.54178
_diffrn_reflns_limit_h_max 18
_diffrn_reflns_limit_h_min 0
_diffrn_reflns_limit_k_max 21
_diffrn_reflns_limit_k_min 0
_diffrn_reflns_limit_l_max 19
_diffrn_reflns_limit_l_min -19
_exptl_absorpt_coefficient_mu 0.660
_exptl_crystal_density_diffrn 1.152
_exptl_crystal_F_000 1920
_refine_ls_extinction_method none
_refine_ls_goodness_of_fit_all 4.234
_refine_ls_goodness_of_fit_obs 4.234
_refine_ls_hydrogen_treatment 'H atoms rigid to parent C atom'
_refine_ls_matrix_type full
_refine_ls_number_parameters 558
_refine_ls_number_reflns 4627
_refine_ls_R_factor_all 0.083
_refine_ls_R_factor_obs 0.083
_refine_ls_shift/esd_max 0.092
_refine_ls_shift/esd_mean 0.005
_refine_ls_structure_factor_coef F
_refine_ls_weighting_details W=(Sin(Theta)/Lambda)^P(1)
_refine_ls_weighting_scheme calc
_refine_ls_wR_factor_all 0.089
_refine_ls_wR_factor_obs 0.089
_reflns_limit_h_max 18
_reflns_limit_h_min 0
_reflns_limit_k_max 21
_reflns_limit_k_min 0
_reflns_limit_l_max 19
_reflns_limit_l_min -19
_reflns_number_observed 4627
_reflns_number_total 8025
_reflns_observed_criterion ' F >8.0 sigma(F) '
_cod_data_source_file ol048992rsi20040714_025124.cif
_cod_data_source_block
;
;
_cod_depositor_comments
;
The following automatic conversions were performed:

'_refine_ls_matrix_type' value 'Full' changed to 'full' according to
/home/saulius/struct/CIF-dictionaries/cif_core.dic dictionary named
'cif_core.dic' version 2.4.1 from
2010-06-29.

'_atom_site_thermal_displace_type' value 'uani' changed
to 'Uani' according to
/home/saulius/struct/CIF-dictionaries/cif_core.dic dictionary named
'cif_core.dic' version 2.4.1 from 2010-06-29 (61
time).

'_atom_site_thermal_displace_type' value 'uiso' changed to
'Uiso' according to
/home/saulius/struct/CIF-dictionaries/cif_core.dic dictionary named
'cif_core.dic' version 2.4.1 from 2010-06-29 (73 times).

Automatic conversion script
Id: cif_fix_values 1715 2011-07-08 13:25:40Z adriana 

The following automatic conversions were performed:

'_refine_ls_weighting_scheme' value 'W=(Sin(Theta)/Lambda)^P(1)' was
changed to 'calc'. New tag '_refine_ls_weighting_details' was
created. The value of the new tag was set to
'W=(Sin(Theta)/Lambda)^P(1)'.

Automatic conversion script
Id: cif_fix_values 3143 2015-03-26 13:38:13Z robertas 
;
_cod_original_sg_symbol_H-M 'p 21/n'
_cod_original_formula_sum H78C51O12
_cod_database_code 1507054

loop_
_symmetry_equiv_pos_as_xyz
+x,+y,+z
1/2-x,1/2+y,1/2-z
-x,-y,-z
1/2+x,1/2-y,1/2+z

loop_
_atom_site_aniso_label
_atom_site_aniso_U_11
_atom_site_aniso_U_12
_atom_site_aniso_U_13
_atom_site_aniso_U_22
_atom_site_aniso_U_23
_atom_site_aniso_U_33
O(1) 0.040(2) -0.005(2) -0.002(2) 0.057(2) 0.003(2) 0.042(2)
O(2) 0.046(2) -0.002(2) -0.017(2) 0.056(2) 0.004(2) 0.047(2)
O(3) 0.053(2) 0.005(2) -0.006(2) 0.053(2) -0.004(2) 0.049(2)
O(4) 0.045(2) -0.010(2) -0.000(2) 0.055(2) -0.003(2) 0.061(2)
O(5) 0.047(2) 0.005(2) -0.019(2) 0.053(2) 0.004(2) 0.054(2)
O(6) 0.085(3) -0.016(2) -0.014(2) 0.052(2) 0.005(2) 0.034(2)
O(7) 0.056(2) 0.008(2) -0.022(2) 0.059(3) 0.006(2) 0.068(3)
O(8) 0.071(3) -0.006(2) -0.046(2) 0.054(2) 0.008(2) 0.084(3)
O(9) 0.064(3) -0.003(2) -0.009(2) 0.053(2) -0.005(2) 0.054(2)
O(10) 0.067(3) 0.001(2) -0.011(2) 0.070(3) 0.008(2) 0.043(2)
O(11) 0.28(2) 0.09(2) 0.01(1) 0.40(2) -0.09(2) 0.25(1)
C(1) 0.042(3) -0.001(2) -0.016(2) 0.044(3) 0.002(3) 0.051(3)
C(2) 0.050(3) -0.006(2) -0.006(2) 0.035(3) 0.000(2) 0.048(3)
C(3) 0.052(3) -0.012(3) -0.010(3) 0.045(3) -0.005(3) 0.048(3)
C(4) 0.050(3) -0.006(2) -0.009(2) 0.037(3) 0.003(2) 0.037(3)
C(5) 0.061(3) -0.006(3) -0.009(2) 0.038(3) -0.000(2) 0.038(3)
C(6) 0.047(3) -0.008(2) -0.007(2) 0.042(3) 0.003(2) 0.037(3)
C(7) 0.048(3) -0.005(2) -0.017(3) 0.033(3) 0.000(2) 0.052(3)
C(8) 0.040(3) -0.003(2) -0.002(2) 0.049(3) -0.000(2) 0.037(3)
C(9) 0.057(3) -0.012(3) -0.014(3) 0.044(3) 0.002(2) 0.039(3)
C(10) 0.059(4) -0.004(3) -0.013(3) 0.045(3) 0.005(2) 0.039(3)
C(11) 0.048(3) -0.001(2) -0.007(2) 0.045(3) -0.000(2) 0.034(3)
C(12) 0.042(3) -0.002(2) -0.009(2) 0.047(3) 0.004(2) 0.045(3)
C(13) 0.051(3) -0.001(3) -0.013(2) 0.046(3) 0.006(2) 0.040(3)
C(14) 0.052(3) 0.001(3) -0.009(3) 0.057(4) 0.002(3) 0.046(3)
C(15) 0.063(4) -0.011(3) -0.015(3) 0.044(3) 0.004(3) 0.043(3)
C(16) 0.054(3) -0.013(3) -0.017(3) 0.046(3) 0.001(3) 0.044(3)
C(17) 0.046(3) -0.006(3) -0.007(2) 0.055(3) 0.008(3) 0.050(3)
C(18) 0.054(3) -0.014(3) -0.019(3) 0.047(3) 0.006(3) 0.051(3)
C(19) 0.059(4) -0.005(3) -0.020(3) 0.043(3) 0.006(3) 0.049(3)
C(20) 0.058(4) -0.003(3) -0.024(3) 0.043(3) 0.000(3) 0.064(4)
C(21) 0.064(4) -0.008(3) -0.013(3) 0.052(3) 0.002(3) 0.040(3)
C(22) 0.065(4) -0.003(3) -0.009(3) 0.055(4) 0.002(3) 0.048(3)
C(23) 0.062(4) -0.001(3) -0.017(3) 0.053(4) 0.007(3) 0.048(3)
C(24) 0.052(3) -0.005(3) -0.006(2) 0.047(3) 0.005(3) 0.044(3)
C(25) 0.054(4) 0.004(3) 0.006(3) 0.083(5) 0.004(4) 0.068(4)
C(26) 0.063(4) -0.009(3) -0.010(3) 0.071(4) -0.003(3) 0.056(4)
C(27) 0.057(4) -0.004(3) 0.003(3) 0.084(5) 0.006(3) 0.048(3)
C(28) 0.074(4) -0.007(3) 0.001(3) 0.059(4) 0.005(3) 0.045(3)
C(29) 0.147(8) -0.032(5) 0.015(4) 0.073(5) 0.008(4) 0.058(4)
C(30) 0.056(4) -0.003(3) 0.007(3) 0.078(5) -0.021(4) 0.080(5)
C(31) 0.132(7) -0.026(5) 0.001(4) 0.084(5) -0.008(4) 0.045(4)
C(32) 0.083(5) 0.016(5) 0.027(4) 0.127(7) 0.001(5) 0.078(5)
C(33) 0.089(5) 0.000(4) 0.015(4) 0.088(5) -0.015(4) 0.080(5)
C(34) 0.087(5) 0.030(4) -0.000(4) 0.103(6) 0.006(4) 0.055(4)
C(35) 0.090(6) -0.000(5) 0.019(4) 0.110(7) -0.000(5) 0.088(6)
C(36) 0.087(6) 0.010(5) 0.016(5) 0.121(7) -0.039(6) 0.103(6)
C(37) 0.054(4) 0.022(5) -0.003(4) 0.134(8) -0.008(5) 0.103(6)
C(38) 0.094(7) -0.06(1) 0.028(5) 0.41(2) 0.04(1) 0.080(6)
C(39) 0.13(1) -0.057(9) 0.11(1) 0.14(1) -0.06(1) 0.26(2)
C(40) 0.096(7) 0.006(6) 0.068(6) 0.128(8) 0.036(7) 0.154(9)
C(41) 0.17(1) 0.13(1) 0.013(7) 0.27(2) 0.020(9) 0.095(7)
C(42) 0.20(1) 0.03(1) 0.01(1) 0.19(1) -0.12(1) 0.21(1)
C(43) 0.115(8) -0.13(1) 0.044(7) 0.29(2) -0.07(1) 0.123(8)
C(44) 0.24(2) 0.13(1) 0.13(1) 0.23(2) 0.10(1) 0.15(1)
C(45) 0.124(9) 0.030(8) 0.087(9) 0.16(1) 0.04(1) 0.20(1)
C(46) 0.047(3) 0.001(3) -0.007(2) 0.054(3) -0.002(3) 0.043(3)
C(47) 0.043(3) -0.001(2) -0.017(2) 0.042(3) 0.004(3) 0.052(3)
C(48) 0.041(3) -0.002(2) -0.003(2) 0.050(3) 0.001(2) 0.034(3)
C(49) 0.044(3) 0.002(2) -0.005(2) 0.050(3) 0.007(2) 0.037(3)
C(50) 0.38(4) -0.11(2) 0.42(4) 0.19(2) -0.13(3) 0.77(7)

loop_
_atom_site_label
_atom_site_fract_x
_atom_site_fract_y
_atom_site_fract_z
_atom_site_occupancy
_atom_site_U_iso_or_equiv
_atom_site_thermal_displace_type
O(1) 0.3932(2) 0.1727(2) 0.7985(2) 1.000 0.046(1) Uani
O(2) -0.0198(2) 0.1928(2) 0.4189(2) 1.000 0.050(1) Uani
O(3) 0.3315(2) 0.0338(2) 0.7821(2) 1.000 0.052(1) Uani
O(4) 0.1388(2) 0.2973(2) 0.7062(2) 1.000 0.054(1) Uani
O(5) 0.0364(2) 0.3255(2) 0.4398(2) 1.000 0.052(1) Uani
O(6) 0.2573(3) 0.1498(2) 0.6787(2) 1.000 0.057(1) Uani
O(7) 0.4223(2) 0.0638(2) 0.9300(2) 1.000 0.062(1) Uani
O(8) 0.1657(3) 0.1973(2) 0.5493(3) 1.000 0.071(2) Uani
O(9) 0.0453(3) 0.0905(2) 0.6775(2) 1.000 0.057(1) Uani
O(10) 0.0542(3) 0.2616(2) 0.2833(2) 1.000 0.060(1) Uani
O(11) 0.414(1) 0.103(1) 0.6243(9) 1.000 0.31(1) Uani
C(1) 0.0460(3) 0.1692(3) 0.4729(3) 1.000 0.046(2) Uani
C(2) 0.2135(3) 0.3153(3) 0.6725(3) 1.000 0.044(2) Uani
C(3) 0.1010(3) 0.0527(3) 0.6320(3) 1.000 0.049(2) Uani
C(4) 0.2874(3) 0.3028(3) 0.7145(3) 1.000 0.042(2) Uani
C(5) 0.2895(4) 0.2728(3) 0.7985(3) 1.000 0.046(2) Uani
C(6) 0.2462(3) 0.1435(3) 0.7621(3) 1.000 0.042(2) Uani
C(7) 0.2127(3) 0.3413(3) 0.5951(3) 1.000 0.045(2) Uani
C(8) 0.3551(3) 0.1695(3) 0.8748(3) 1.000 0.042(2) Uani
C(9) 0.1659(4) 0.0160(3) 0.6693(3) 1.000 0.047(2) Uani
C(10) 0.2879(4) 0.3540(3) 0.5607(3) 1.000 0.048(2) Uani
C(11) 0.2502(3) 0.0663(3) 0.7872(3) 1.000 0.042(2) Uani
C(12) 0.3611(3) 0.3167(3) 0.6778(3) 1.000 0.045(2) Uani
C(13) 0.3434(3) 0.0974(3) 0.9133(3) 1.000 0.046(2) Uani
C(14) 0.1055(4) 0.2384(3) 0.3505(3) 1.000 0.052(2) Uani
C(15) 0.1789(4) 0.0183(3) 0.7593(3) 1.000 0.050(2) Uani
C(16) 0.0937(3) 0.0565(3) 0.5496(3) 1.000 0.048(2) Uani
C(17) 0.1140(3) 0.3013(3) 0.4074(3) 1.000 0.050(2) Uani
C(18) 0.0244(4) 0.0976(3) 0.5085(3) 1.000 0.051(2) Uani
C(19) 0.0842(4) 0.2246(3) 0.5287(3) 1.000 0.051(2) Uani
C(20) 0.1316(4) 0.3551(3) 0.5495(4) 1.000 0.055(2) Uani
C(21) 0.1514(4) 0.0203(3) 0.5059(3) 1.000 0.053(2) Uani
C(22) 0.2158(4) -0.0200(3) 0.5403(3) 1.000 0.056(2) Uani
C(23) 0.2209(4) -0.0204(3) 0.6237(3) 1.000 0.055(2) Uani
C(24) 0.3645(3) 0.3426(3) 0.5999(3) 1.000 0.048(2) Uani
C(25) 0.1915(4) 0.2167(4) 0.3169(4) 1.000 0.068(2) Uani
C(26) -0.0224(4) 0.0476(4) 0.7026(4) 1.000 0.064(2) Uani
C(27) 0.4463(4) 0.3562(4) 0.5614(4) 1.000 0.063(2) Uani
C(28) 0.2964(4) 0.1085(3) 0.9925(3) 1.000 0.059(2) Uani
C(29) 0.2824(6) 0.0373(4) 1.0345(4) 1.000 0.092(3) Uani
C(30) 0.0993(4) 0.3548(4) 0.7476(4) 1.000 0.071(3) Uani
C(31) 0.3491(6) 0.1550(4) 1.0503(4) 1.000 0.087(3) Uani
C(32) 0.2134(5) 0.1445(5) 0.9759(5) 1.000 0.096(3) Uani
C(33) -0.0740(5) 0.0888(4) 0.7588(5) 1.000 0.085(3) Uani
C(34) 0.2743(5) -0.0616(5) 0.4896(4) 1.000 0.082(3) Uani
C(35) -0.1460(5) 0.0460(5) 0.7898(5) 1.000 0.096(3) Uani
C(36) 0.1836(5) 0.1526(5) 0.2630(5) 1.000 0.104(4) Uani
C(37) 0.2517(4) 0.1978(5) 0.3853(5) 1.000 0.097(4) Uani
C(38) 0.4403(6) 0.373(1) 0.4786(6) 1.000 0.193(9) Uani
C(39) 0.0199(8) 0.3298(8) 0.779(1) 1.000 0.177(8) Uani
C(40) 0.2274(6) 0.2785(6) 0.2702(7) 1.000 0.125(5) Uani
C(41) 0.3427(8) -0.0982(8) 0.5333(6) 1.000 0.176(7) Uani
C(42) 0.2238(9) -0.1255(8) 0.4512(9) 1.000 0.198(8) Uani
C(43) 0.4988(7) 0.4048(8) 0.6095(6) 1.000 0.176(7) Uani
C(44) 0.3013(9) -0.0211(8) 0.4203(8) 1.000 0.205(8) Uani
C(45) 0.4974(7) 0.2859(7) 0.5640(8) 1.000 0.161(7) Uani
C(46) 0.0604(3) 0.1761(3) 0.3878(3) 1.000 0.048(2) Uani
C(47) 0.0999(3) 0.2963(3) 0.4930(3) 1.000 0.046(2) Uani
C(48) 0.3065(3) 0.1938(3) 0.8052(3) 1.000 0.042(2) Uani
C(49) 0.2970(3) 0.0449(3) 0.8595(3) 1.000 0.044(2) Uani
C(50) 0.002(2) 0.276(1) 0.802(2) 1.000 0.44(3) Uani
O(12) 0.505(2) 0.039(1) 0.736(2) 1.000 0.43(1) Uiso
C(51) 0.565(2) 0.023(1) 0.789(2) 1.000 0.29(1) Uiso
H(1) 0.3320(4) 0.2976(3) 0.8286(3) 1.000 0.080 Uiso
H(2) 0.2365(4) 0.2819(3) 0.8211(3) 1.000 0.046 Uiso
H(3) 0.1919(3) 0.1584(3) 0.7769(3) 1.000 0.042 Uiso
H(4) 0.3650(3) 0.1894(3) 0.9267(3) 1.000 0.042 Uiso
H(5) 0.2877(4) 0.3713(3) 0.5071(3) 1.000 0.080 Uiso
H(6) 0.4123(3) 0.3087(3) 0.7070(3) 1.000 0.080 Uiso
H(7) 0.1286(4) 0.0351(3) 0.7822(3) 1.000 0.051 Uiso
H(8) 0.1905(4) -0.0292(3) 0.7777(3) 1.000 0.051 Uiso
H(9) 0.1598(3) 0.3199(3) 0.3787(3) 1.000 0.050 Uiso
H(10) 0.0463(4) 0.2315(3) 0.5709(3) 1.000 0.080 Uiso
H(11) 0.1468(4) 0.0228(3) 0.4491(3) 1.000 0.080 Uiso
H(12) 0.2647(4) -0.0470(3) 0.6497(3) 1.000 0.054 Uiso
H(13) -0.0560(4) 0.0341(4) 0.6572(4) 1.000 0.063 Uiso
H(14) -0.0010(4) 0.0057(4) 0.7286(4) 1.000 0.063 Uiso
H(15) 0.2537(6) 0.0453(4) 1.0829(4) 1.000 0.094 Uiso
H(16) 0.2498(6) 0.0064(4) 1.0006(4) 1.000 0.080 Uiso
H(17) 0.3352(6) 0.0156(4) 1.0465(4) 1.000 0.094 Uiso
H(20) 0.3200(6) 0.1616(4) 1.0987(4) 1.000 0.080 Uiso
H(21) 0.4013(6) 0.1320(4) 1.0617(4) 1.000 0.087 Uiso
H(22) 0.3587(6) 0.2006(4) 1.0263(4) 1.000 0.087 Uiso
H(23) 0.1852(5) 0.1511(5) 1.0248(5) 1.000 0.098 Uiso
H(24) 0.2227(5) 0.1900(5) 0.9517(5) 1.000 0.098 Uiso
H(25) 0.1799(5) 0.1155(5) 0.9407(5) 1.000 0.098 Uiso
H(26) -0.0394(5) 0.1035(4) 0.8032(5) 1.000 0.080 Uiso
H(27) -0.0960(5) 0.1301(4) 0.7319(5) 1.000 0.084 Uiso
H(28) -0.1773(5) 0.0746(5) 0.8256(5) 1.000 0.094 Uiso
H(29) -0.1815(5) 0.0313(5) 0.7461(5) 1.000 0.094 Uiso
H(30) -0.1248(5) 0.0048(5) 0.8173(5) 1.000 0.094 Uiso
H(31) 0.2373(5) 0.1408(5) 0.2434(5) 1.000 0.103 Uiso
H(32) 0.1625(5) 0.1128(5) 0.2921(5) 1.000 0.103 Uiso
H(33) 0.1463(5) 0.1633(5) 0.2191(5) 1.000 0.103 Uiso
H(34) 0.3043(4) 0.1846(5) 0.3643(5) 1.000 0.099 Uiso
H(35) 0.2589(4) 0.2383(5) 0.4195(5) 1.000 0.099 Uiso
H(36) 0.2299(4) 0.1587(5) 0.4149(5) 1.000 0.099 Uiso
H(40) 0.2801(6) 0.2649(6) 0.2497(7) 1.000 0.124 Uiso
H(41) 0.1899(6) 0.2907(6) 0.2270(7) 1.000 0.124 Uiso
H(42) 0.2347(6) 0.3190(6) 0.3046(7) 1.000 0.124 Uiso
H(43) 0.3768(8) -0.1228(8) 0.4964(6) 1.000 0.181 Uiso
H(44) 0.3757(8) -0.0638(8) 0.5623(6) 1.000 0.181 Uiso
H(45) 0.3199(8) -0.1318(8) 0.5696(6) 1.000 0.181 Uiso
H(46) 0.5505(7) 0.4126(8) 0.5839(6) 1.000 0.171 Uiso
H(47) 0.4709(7) 0.4495(8) 0.6161(6) 1.000 0.171 Uiso
H(48) 0.5094(7) 0.3834(8) 0.6605(6) 1.000 0.171 Uiso
H(49) 0.5499(7) 0.2933(7) 0.5398(8) 1.000 0.161 Uiso
H(50) 0.5065(7) 0.2718(7) 0.6183(8) 1.000 0.161 Uiso
H(51) 0.4672(7) 0.2493(7) 0.5359(8) 1.000 0.161 Uiso
H(52) 0.0846(3) 0.1440(3) 0.3506(3) 1.000 0.048 Uiso
H(53) 0.2819(3) 0.0170(3) 0.9046(3) 1.000 0.044 Uiso
H(58) 0.3387(9) -0.0496(8) 0.3903(8) 1.000 0.211 Uiso
H(59) 0.2534(9) -0.0092(8) 0.3878(8) 1.000 0.211 Uiso
H(60) 0.3289(9) 0.0218(8) 0.4375(8) 1.000 0.211 Uiso
H(66) 0.1350(4) 0.3706(4) 0.7907(4) 1.000 0.071 Uiso
H(67) 0.0889(4) 0.3936(4) 0.7116(4) 1.000 0.071 Uiso
H(69) 0.4948(6) 0.381(1) 0.4588(6) 1.000 0.192 Uiso
H(70) 0.4146(6) 0.334(1) 0.4508(6) 1.000 0.192 Uiso
H(71) 0.4072(6) 0.415(1) 0.4705(6) 1.000 0.192 Uiso
H(72) -0.055(2) 0.277(1) 0.818(2) 1.000 0.440 Uiso
H(73) 0.008(2) 0.240(1) 0.762(2) 1.000 0.440 Uiso
H(74) 0.037(2) 0.265(1) 0.847(2) 1.000 0.440 Uiso
H(75) 0.2591(9) -0.1533(8) 0.4183(9) 1.000 0.190 Uiso
H(76) 0.2027(9) -0.1551(8) 0.4925(9) 1.000 0.190 Uiso
H(77) 0.1784(9) -0.1067(8) 0.4196(9) 1.000 0.190 Uiso
H(78) 0.0894(4) 0.3632(3) 0.5875(4) 1.000 0.056 Uiso
H(79) 0.1391(4) 0.3974(3) 0.5185(4) 1.000 0.056 Uiso
H(80) -0.0177(4) 0.1056(3) 0.5466(3) 1.000 0.050 Uiso
H(81) 0.0024(4) 0.0683(3) 0.4663(3) 1.000 0.050 Uiso
H(82) 0.0093(8) 0.3621(8) 0.821(1) 1.000 0.173 Uiso
H(83) -0.0197(8) 0.3379(8) 0.736(1) 1.000 0.173 Uiso
H(84) 0.566(2) 0.060(1) 0.828(2) 1.000 0.302 Uiso
H(85) 0.549(2) -0.021(1) 0.813(2) 1.000 0.302 Uiso
H(86) 0.619(2) 0.018(1) 0.768(2) 1.000 0.302 Uiso

loop_
_atom_type_symbol
_atom_type_number_in_cell
_atom_type_description
_atom_type_scat_dispersion_real
_atom_type_scat_dispersion_imag
_atom_type_scat_source
'h ' 312 'Hydrogen    ' 0.0000 0.0000 ' Int. Tab. C, 4.2.6.8, 6.1.1.4'
'c ' 204 'Carbon      ' 0.0170 0.0090 ' Int. Tab. C, 4.2.6.8, 6.1.1.4'
'o ' 48 'Oxygen      ' 0.0470 0.0320 ' Int. Tab. C, 4.2.6.8, 6.1.1.4'

loop_
_geom_angle_atom_site_label_1
_geom_angle_atom_site_label_2
_geom_angle_atom_site_label_3
_geom_angle
_geom_angle_publ_flag
C(48) O(1) C(8) 60.7(3) yes
C(46) O(2) C(1) 61.0(3) yes
C(49) O(3) C(11) 61.0(3) yes
C(30) O(4) C(2) 114.6(4) yes
C(17) O(5) C(47) 61.0(3) yes
C(26) O(9) C(3) 112.7(4) yes
C(19) C(1) C(18) 117.0(5) yes
C(46) C(1) C(18) 120.7(5) yes
C(46) C(1) C(19) 118.3(5) yes
O(2) C(1) C(18) 110.4(4) yes
O(2) C(1) C(19) 117.1(4) yes
O(2) C(1) C(46) 59.4(3) yes
C(4) C(2) C(7) 121.4(5) yes
O(4) C(2) C(7) 119.1(5) yes
O(4) C(2) C(4) 119.4(5) yes
C(9) C(3) O(9) 119.4(5) yes
C(16) C(3) O(9) 119.2(5) yes
C(16) C(3) C(9) 121.2(5) yes
C(2) C(4) C(12) 118.4(5) yes
C(5) C(4) C(12) 119.4(5) yes
C(5) C(4) C(2) 122.2(5) yes
C(4) C(5) H(2) 107.9(6) yes
C(48) C(5) H(2) 107.8(6) yes
C(48) C(5) C(4) 115.5(4) yes
H(1) C(5) H(2) 109.5(7) yes
H(1) C(5) C(4) 108.0(6) yes
H(1) C(5) C(48) 108.1(6) yes
H(3) C(6) O(6) 111.9(6) yes
C(48) C(6) O(6) 108.8(4) yes
C(48) C(6) H(3) 105.5(5) yes
C(11) C(6) O(6) 110.5(4) yes
C(11) C(6) H(3) 103.8(5) yes
C(11) C(6) C(48) 116.1(4) yes
C(2) C(7) C(20) 121.2(5) yes
C(10) C(7) C(20) 120.7(5) yes
C(10) C(7) C(2) 118.1(5) yes
C(48) C(8) O(1) 60.2(3) yes
C(13) C(8) O(1) 118.7(4) yes
C(13) C(8) C(48) 123.5(5) yes
H(4) C(8) O(1) 137.1(6) yes
H(4) C(8) C(48) 132.9(6) yes
H(4) C(8) C(13) 88.6(5) yes
C(3) C(9) C(15) 121.1(5) yes
C(23) C(9) C(15) 119.9(5) yes
C(23) C(9) C(3) 118.9(5) yes
C(24) C(10) C(7) 123.2(5) yes
H(5) C(10) C(7) 118.4(6) yes
H(5) C(10) C(24) 118.4(6) yes
O(3) C(11) C(15) 114.0(4) yes
C(6) C(11) C(15) 117.1(4) yes
C(6) C(11) O(3) 114.8(4) yes
C(49) C(11) C(15) 117.2(4) yes
C(49) C(11) O(3) 59.5(3) yes
C(49) C(11) C(6) 120.8(4) yes
H(6) C(12) C(24) 118.6(6) yes
C(4) C(12) C(24) 122.9(5) yes
C(4) C(12) H(6) 118.6(6) yes
O(7) C(13) C(49) 104.4(4) yes
C(8) C(13) C(49) 112.9(4) yes
C(8) C(13) O(7) 110.8(4) yes
C(28) C(13) C(49) 110.7(4) yes
C(28) C(13) O(7) 109.7(4) yes
C(28) C(13) C(8) 108.3(4) yes
O(10) C(14) C(46) 106.5(4) yes
C(25) C(14) C(46) 112.8(5) yes
C(25) C(14) O(10) 106.5(4) yes
C(17) C(14) C(46) 111.8(4) yes
C(17) C(14) O(10) 107.3(5) yes
C(17) C(14) C(25) 111.5(5) yes
H(8) C(15) H(7) 109.5(7) yes
C(9) C(15) H(7) 108.4(6) yes
C(9) C(15) H(8) 108.3(6) yes
C(11) C(15) H(7) 108.6(6) yes
C(11) C(15) H(8) 108.2(6) yes
C(11) C(15) C(9) 113.8(4) yes
C(18) C(16) C(21) 120.5(5) yes
C(3) C(16) C(21) 117.9(5) yes
C(3) C(16) C(18) 121.6(5) yes
H(9) C(17) O(5) 139.3(7) yes
C(14) C(17) O(5) 114.6(4) yes
C(14) C(17) H(9) 91.2(6) yes
C(47) C(17) O(5) 59.4(3) yes
C(47) C(17) H(9) 131.4(6) yes
C(47) C(17) C(14) 123.7(5) yes
H(81) C(18) C(1) 107.4(6) yes
H(80) C(18) C(1) 107.5(6) yes
H(80) C(18) H(81) 109.5(7) yes
C(16) C(18) C(1) 117.4(5) yes
C(16) C(18) H(81) 107.4(6) yes
C(16) C(18) H(80) 107.4(6) yes
H(10) C(19) C(47) 107.2(6) yes
O(8) C(19) C(47) 104.7(4) yes
O(8) C(19) H(10) 117.6(6) yes
C(1) C(19) C(47) 115.8(5) yes
C(1) C(19) H(10) 107.2(6) yes
C(1) C(19) O(8) 104.7(4) yes
C(47) C(20) H(79) 107.6(6) yes
H(78) C(20) H(79) 109.5(7) yes
H(78) C(20) C(47) 107.4(6) yes
C(7) C(20) H(79) 107.3(6) yes
C(7) C(20) C(47) 117.2(5) yes
C(7) C(20) H(78) 107.7(6) yes
H(11) C(21) C(22) 118.5(7) yes
C(16) C(21) C(22) 123.3(5) yes
C(16) C(21) H(11) 118.3(7) yes
C(21) C(22) C(23) 116.0(5) yes
C(34) C(22) C(23) 123.1(6) yes
C(34) C(22) C(21) 120.9(5) yes
H(12) C(23) C(22) 118.7(7) yes
C(9) C(23) C(22) 122.6(6) yes
C(9) C(23) H(12) 118.8(6) yes
C(27) C(24) C(10) 122.7(5) yes
C(12) C(24) C(10) 116.0(5) yes
C(12) C(24) C(27) 121.3(5) yes
C(40) C(25) C(36) 108.8(7) yes
C(14) C(25) C(36) 111.5(6) yes
C(14) C(25) C(40) 110.0(6) yes
C(37) C(25) C(36) 108.0(7) yes
C(37) C(25) C(40) 109.0(6) yes
C(37) C(25) C(14) 109.6(5) yes
O(9) C(26) C(33) 109.9(6) yes
H(13) C(26) C(33) 109.4(7) yes
H(13) C(26) O(9) 109.3(7) yes
H(14) C(26) C(33) 109.5(7) yes
H(14) C(26) O(9) 109.3(7) yes
H(14) C(26) H(13) 109.5(9) yes
C(38) C(27) C(43) 114.9(9) yes
C(24) C(27) C(43) 111.3(6) yes
C(24) C(27) C(38) 114.9(6) yes
C(45) C(27) C(43) 102.5(8) yes
C(45) C(27) C(38) 103.8(9) yes
C(45) C(27) C(24) 108.1(7) yes
C(31) C(28) C(13) 110.1(5) yes
C(29) C(28) C(13) 111.0(5) yes
C(29) C(28) C(31) 106.7(5) yes
C(32) C(28) C(13) 110.4(5) yes
C(32) C(28) C(31) 109.2(6) yes
C(32) C(28) C(29) 109.4(6) yes
H(17) C(29) H(15) 109(1) yes
C(28) C(29) H(15) 109.7(8) yes
C(28) C(29) H(17) 109.0(9) yes
H(16) C(29) H(15) 109(1) yes
H(16) C(29) H(17) 109(1) yes
H(16) C(29) C(28) 109.7(8) yes
O(4) C(30) C(39) 109.4(8) yes
H(66) C(30) C(39) 109(1) yes
H(66) C(30) O(4) 109.5(7) yes
H(67) C(30) C(39) 109.3(9) yes
H(67) C(30) O(4) 109.4(7) yes
H(67) C(30) H(66) 109.5(9) yes
H(20) C(31) H(22) 109(1) yes
C(28) C(31) H(22) 109.3(8) yes
C(28) C(31) H(20) 109.7(9) yes
H(21) C(31) H(22) 109(1) yes
H(21) C(31) H(20) 109.5(9) yes
H(21) C(31) C(28) 109.5(8) yes
H(23) C(32) C(28) 109.6(9) yes
H(25) C(32) C(28) 109.7(9) yes
H(25) C(32) H(23) 109(1) yes
H(24) C(32) C(28) 109.1(8) yes
H(24) C(32) H(23) 109(1) yes
H(24) C(32) H(25) 109(1) yes
C(35) C(33) C(26) 112.9(7) yes
H(27) C(33) C(26) 108.8(8) yes
H(27) C(33) C(35) 108.3(9) yes
H(26) C(33) C(26) 108.7(8) yes
H(26) C(33) C(35) 108.5(9) yes
H(26) C(33) H(27) 109(1) yes
C(44) C(34) C(42) 103.2(9) yes
C(22) C(34) C(42) 107.6(8) yes
C(22) C(34) C(44) 112.8(8) yes
C(41) C(34) C(42) 102(1) yes
C(41) C(34) C(44) 113.9(9) yes
C(41) C(34) C(22) 115.2(7) yes
C(33) C(35) H(30) 109.2(9) yes
H(29) C(35) H(30) 109(1) yes
H(29) C(35) C(33) 109.3(9) yes
H(28) C(35) H(30) 109(1) yes
H(28) C(35) C(33) 109(1) yes
H(28) C(35) H(29) 109(1) yes
H(33) C(36) H(31) 109(1) yes
H(32) C(36) H(31) 109(1) yes
H(32) C(36) H(33) 109(1) yes
C(25) C(36) H(31) 109(1) yes
C(25) C(36) H(33) 109(1) yes
C(25) C(36) H(32) 109(1) yes
H(35) C(37) H(36) 109(1) yes
C(25) C(37) H(36) 109.7(8) yes
C(25) C(37) H(35) 109.5(9) yes
H(34) C(37) H(36) 109(1) yes
H(34) C(37) H(35) 109(1) yes
H(34) C(37) C(25) 109.2(9) yes
H(70) C(38) H(69) 109(1) yes
C(27) C(38) H(69) 109(1) yes
C(27) C(38) H(70) 108(1) yes
H(71) C(38) H(69) 109(2) yes
H(71) C(38) H(70) 109(1) yes
H(71) C(38) C(27) 110(1) yes
H(82) C(39) H(83) 109(1) yes
C(50) C(39) H(83) 103(2) yes
C(50) C(39) H(82) 104(2) yes
C(30) C(39) H(83) 104(1) yes
C(30) C(39) H(82) 103(1) yes
C(30) C(39) C(50) 130(1) yes
H(42) C(40) C(25) 109(1) yes
H(40) C(40) C(25) 109(1) yes
H(40) C(40) H(42) 109(1) yes
H(41) C(40) C(25) 109(1) yes
H(41) C(40) H(42) 109(1) yes
H(41) C(40) H(40) 109(1) yes
H(44) C(41) H(43) 109(1) yes
H(45) C(41) H(43) 109(1) yes
H(45) C(41) H(44) 109(1) yes
C(34) C(41) H(43) 109(1) yes
C(34) C(41) H(44) 109(1) yes
C(34) C(41) H(45) 109(1) yes
H(76) C(42) C(34) 109(1) yes
H(75) C(42) C(34) 110(1) yes
H(75) C(42) H(76) 109(1) yes
H(77) C(42) C(34) 108(1) yes
H(77) C(42) H(76) 109(1) yes
H(77) C(42) H(75) 109(2) yes
H(48) C(43) H(46) 109(1) yes
C(27) C(43) H(46) 109(1) yes
C(27) C(43) H(48) 108(1) yes
H(47) C(43) H(46) 109(1) yes
H(47) C(43) H(48) 109(1) yes
H(47) C(43) C(27) 110(1) yes
H(60) C(44) H(59) 109(1) yes
C(34) C(44) H(59) 108(1) yes
C(34) C(44) H(60) 109(1) yes
H(58) C(44) H(59) 109(1) yes
H(58) C(44) H(60) 109(1) yes
H(58) C(44) C(34) 109(1) yes
H(51) C(45) H(49) 109(1) yes
C(27) C(45) H(49) 109(1) yes
C(27) C(45) H(51) 109(1) yes
H(50) C(45) H(49) 109(1) yes
H(50) C(45) H(51) 109(1) yes
H(50) C(45) C(27) 109(1) yes
C(1) C(46) C(14) 124.2(5) yes
O(2) C(46) C(14) 115.3(5) yes
O(2) C(46) C(1) 59.6(3) yes
H(52) C(46) C(14) 90.3(5) yes
H(52) C(46) C(1) 131.4(6) yes
H(52) C(46) O(2) 139.4(6) yes
C(17) C(47) C(20) 120.3(5) yes
C(19) C(47) C(20) 117.0(5) yes
C(19) C(47) C(17) 119.0(5) yes
O(5) C(47) C(20) 109.2(4) yes
O(5) C(47) C(17) 59.6(3) yes
O(5) C(47) C(19) 117.7(4) yes
C(8) C(48) O(1) 59.1(3) yes
C(6) C(48) O(1) 113.1(4) yes
C(6) C(48) C(8) 120.5(5) yes
C(5) C(48) O(1) 115.7(4) yes
C(5) C(48) C(8) 117.2(4) yes
C(5) C(48) C(6) 117.5(4) yes
C(13) C(49) O(3) 115.9(4) yes
H(53) C(49) O(3) 138.4(6) yes
H(53) C(49) C(13) 90.7(5) yes
C(11) C(49) O(3) 59.5(3) yes
C(11) C(49) C(13) 123.2(5) yes
C(11) C(49) H(53) 132.2(6) yes
C(39) C(50) H(73) 110(3) yes
H(74) C(50) H(73) 109(3) yes
H(74) C(50) C(39) 108(2) yes
H(72) C(50) H(73) 109(3) yes
H(72) C(50) C(39) 109(2) yes
H(72) C(50) H(74) 109(4) yes
H(84) C(51) O(12) 107(2) yes
H(85) C(51) O(12) 106(2) yes
H(85) C(51) H(84) 109(3) yes
H(86) C(51) O(12) 114(2) yes
H(86) C(51) H(84) 109(3) yes
H(86) C(51) H(85) 109(3) yes

loop_
_geom_bond_atom_site_label_1
_geom_bond_atom_site_label_2
_geom_bond_distance
_geom_bond_publ_flag
O(1) C(8) 1.442(6) yes
O(1) C(48) 1.457(6) yes
O(2) C(1) 1.445(6) yes
O(2) C(46) 1.441(6) yes
O(3) C(11) 1.448(6) yes
O(3) C(49) 1.449(6) yes
O(4) C(2) 1.386(6) yes
O(4) C(30) 1.444(8) yes
O(5) C(17) 1.451(7) yes
O(5) C(47) 1.448(6) yes
O(6) C(6) 1.427(6) yes
O(7) C(13) 1.438(7) yes
O(8) C(19) 1.442(7) yes
O(9) C(3) 1.391(7) yes
O(9) C(26) 1.429(8) yes
O(10) C(14) 1.449(7) yes
C(1) C(18) 1.516(8) yes
C(1) C(19) 1.521(8) yes
C(1) C(46) 1.466(7) yes
C(2) C(4) 1.387(7) yes
C(2) C(7) 1.393(7) yes
C(3) C(9) 1.387(8) yes
C(3) C(16) 1.392(8) yes
C(4) C(5) 1.524(7) yes
C(4) C(12) 1.378(7) yes
C(5) C(48) 1.512(7) yes
C(5) H(1) 0.960(8) yes
C(5) H(2) 0.960(8) yes
C(6) C(11) 1.509(7) yes
C(6) C(48) 1.524(7) yes
C(6) H(3) 0.960(8) yes
C(7) C(10) 1.378(8) yes
C(7) C(20) 1.518(8) yes
C(8) C(13) 1.515(8) yes
C(8) C(48) 1.464(7) yes
C(8) H(4) 0.960(7) yes
C(9) C(15) 1.527(7) yes
C(9) C(23) 1.371(8) yes
C(10) C(24) 1.398(8) yes
C(10) H(5) 0.960(7) yes
C(11) C(15) 1.523(8) yes
C(11) C(49) 1.471(7) yes
C(12) C(24) 1.403(7) yes
C(12) H(6) 0.960(7) yes
C(13) C(28) 1.568(8) yes
C(13) C(49) 1.521(8) yes
C(14) C(17) 1.524(8) yes
C(14) C(25) 1.564(8) yes
C(14) C(46) 1.523(8) yes
C(15) H(7) 0.960(8) yes
C(15) H(8) 0.960(8) yes
C(16) C(18) 1.508(8) yes
C(16) C(21) 1.381(8) yes
C(17) C(47) 1.470(8) yes
C(17) H(9) 0.960(8) yes
C(18) H(80) 0.960(8) yes
C(18) H(81) 0.960(8) yes
C(19) C(47) 1.498(8) yes
C(19) H(10) 0.960(8) yes
C(20) C(47) 1.534(8) yes
C(20) H(78) 0.960(8) yes
C(20) H(79) 0.960(8) yes
C(21) C(22) 1.396(9) yes
C(21) H(11) 0.960(8) yes
C(22) C(23) 1.406(8) yes
C(22) C(34) 1.51(1) yes
C(23) H(12) 0.960(9) yes
C(24) C(27) 1.508(8) yes
C(25) C(36) 1.51(1) yes
C(25) C(37) 1.53(1) yes
C(25) C(40) 1.53(1) yes
C(26) C(33) 1.49(1) yes
C(26) H(13) 0.960(9) yes
C(26) H(14) 0.96(1) yes
C(27) C(38) 1.43(1) yes
C(27) C(43) 1.47(1) yes
C(27) C(45) 1.55(1) yes
C(28) C(29) 1.53(1) yes
C(28) C(31) 1.54(1) yes
C(28) C(32) 1.52(1) yes
C(29) H(15) 0.96(1) yes
C(29) H(16) 0.96(1) yes
C(29) H(17) 0.96(1) yes
C(30) C(39) 1.47(2) yes
C(30) H(66) 0.96(1) yes
C(30) H(67) 0.96(1) yes
C(31) H(20) 0.96(1) yes
C(31) H(21) 0.96(1) yes
C(31) H(22) 0.96(1) yes
C(32) H(23) 0.96(1) yes
C(32) H(24) 0.96(1) yes
C(32) H(25) 0.96(1) yes
C(33) C(35) 1.52(1) yes
C(33) H(26) 0.96(1) yes
C(33) H(27) 0.96(1) yes
C(34) C(41) 1.48(2) yes
C(34) C(42) 1.58(2) yes
C(34) C(44) 1.47(2) yes
C(35) H(28) 0.96(1) yes
C(35) H(29) 0.96(1) yes
C(35) H(30) 0.96(1) yes
C(36) H(31) 0.96(1) yes
C(36) H(32) 0.96(1) yes
C(36) H(33) 0.96(1) yes
C(37) H(34) 0.96(1) yes
C(37) H(35) 0.96(1) yes
C(37) H(36) 0.96(1) yes
C(38) H(69) 0.96(1) yes
C(38) H(70) 0.96(2) yes
C(38) H(71) 0.96(2) yes
C(39) C(50) 1.12(3) yes
C(39) H(82) 0.96(2) yes
C(39) H(83) 0.96(2) yes
C(40) H(40) 0.96(1) yes
C(40) H(41) 0.96(1) yes
C(40) H(42) 0.96(2) yes
C(41) H(43) 0.96(2) yes
C(41) H(44) 0.96(2) yes
C(41) H(45) 0.96(2) yes
C(42) H(75) 0.96(2) yes
C(42) H(76) 0.96(2) yes
C(42) H(77) 0.96(2) yes
C(43) H(46) 0.96(2) yes
C(43) H(47) 0.96(2) yes
C(43) H(48) 0.96(2) yes
C(44) H(58) 0.96(2) yes
C(44) H(59) 0.96(2) yes
C(44) H(60) 0.96(2) yes
C(45) H(49) 0.96(2) yes
C(45) H(50) 0.96(2) yes
C(45) H(51) 0.96(2) yes
C(46) H(52) 0.960(8) yes
C(49) H(53) 0.960(7) yes
C(50) H(72) 0.96(4) yes
C(50) H(73) 0.96(4) yes
C(50) H(74) 0.96(5) yes
O(12) C(51) 1.34(4) yes
C(51) H(84) 0.96(4) yes
C(51) H(85) 0.96(4) yes
C(51) H(86) 0.96(4) yes
